data_4067720
loop_
_publ_author_name
'Huynh, Han Vinh'
'Yeo, Chun Hui'
'Chew, Ying Xia'

_publ_section_title
;
 Syntheses, Structures, and Catalytic Activities of Hemilabile
 Thioether-Functionalized NHC Complexes
;
_journal_issue 6
_journal_name_full Organometallics
_journal_page_first 1479
_journal_paper_doi 10.1021/om9010966
_journal_volume 29
_journal_year 2010
_chemical_formula_sum 'C37 H42 Br2 Cl2 N4 Pd S2'
_chemical_formula_weight 943.99
_chemical_name_systematic
; 
 ? 
;
_space_group_IT_number 15
_symmetry_cell_setting monoclinic
_symmetry_space_group_name_Hall '-C 2yc'
_symmetry_space_group_name_H-M 'C 1 2/c 1'
_atom_sites_solution_hydrogens geom
_atom_sites_solution_primary direct
_atom_sites_solution_secondary difmap
_audit_creation_method SHELXL-97
_cell_angle_alpha 90.00
_cell_angle_beta 101.790(2)
_cell_angle_gamma 90.00
_cell_formula_units_Z 4
_cell_length_a 23.1323(19)
_cell_length_b 9.1803(7)
_cell_length_c 19.3467(16)
_cell_measurement_reflns_used 1651
_cell_measurement_temperature 295(2)
_cell_measurement_theta_max 20.31
_cell_measurement_theta_min 2.39
_cell_volume 4021.8(6)
_computing_cell_refinement 'Bruker SMART'
_computing_data_collection 'Bruker SMART'
_computing_data_reduction 'Bruker SAINT'
_computing_molecular_graphics 'Bruker SHELXTL'
_computing_publication_material 'Bruker SHELXTL'
_computing_structure_refinement 'SHELXL-97 (Sheldrick, 1997)'
_computing_structure_solution 'SHELXS-97 (Sheldrick, 1990)'
_diffrn_ambient_temperature 295(2)
_diffrn_measured_fraction_theta_full 0.999
_diffrn_measured_fraction_theta_max 0.999
_diffrn_measurement_device_type 'CCD area detector'
_diffrn_measurement_method 'phi and omega scans'
_diffrn_radiation_monochromator graphite
_diffrn_radiation_source 'fine-focus sealed tube'
_diffrn_radiation_type MoK\a
_diffrn_radiation_wavelength 0.71073
_diffrn_reflns_av_R_equivalents 0.0506
_diffrn_reflns_av_sigmaI/netI 0.0613
_diffrn_reflns_limit_h_max 30
_diffrn_reflns_limit_h_min -18
_diffrn_reflns_limit_k_max 11
_diffrn_reflns_limit_k_min -11
_diffrn_reflns_limit_l_max 25
_diffrn_reflns_limit_l_min -25
_diffrn_reflns_number 13859
_diffrn_reflns_theta_full 27.50
_diffrn_reflns_theta_max 27.50
_diffrn_reflns_theta_min 1.80
_exptl_absorpt_coefficient_mu 2.716
_exptl_absorpt_correction_T_max 0.8540
_exptl_absorpt_correction_T_min 0.6126
_exptl_absorpt_correction_type multi-scan
_exptl_absorpt_process_details 'Sadabs, (Sheldrick 2001)'
_exptl_crystal_colour Colourless
_exptl_crystal_density_diffrn 1.559
_exptl_crystal_density_meas ?
_exptl_crystal_density_method 'not measured'
_exptl_crystal_description Rod
_exptl_crystal_F_000 1896
_exptl_crystal_size_max 0.20
_exptl_crystal_size_mid 0.10
_exptl_crystal_size_min 0.06
_refine_diff_density_max 0.610
_refine_diff_density_min -0.435
_refine_diff_density_rms 0.090
_refine_ls_extinction_method none
_refine_ls_goodness_of_fit_ref 0.990
_refine_ls_hydrogen_treatment constr
_refine_ls_matrix_type full
_refine_ls_number_parameters 222
_refine_ls_number_reflns 4611
_refine_ls_number_restraints 0
_refine_ls_restrained_S_all 0.990
_refine_ls_R_factor_all 0.0810
_refine_ls_R_factor_gt 0.0505
_refine_ls_shift/su_max 0.001
_refine_ls_shift/su_mean 0.000
_refine_ls_structure_factor_coef Fsqd
_refine_ls_weighting_details 'calc w=1/[\s^2^(Fo^2^)+(0.0501P)^2^+0.0000P] where P=(Fo^2^+2Fc^2^)/3'
_refine_ls_weighting_scheme calc
_refine_ls_wR_factor_gt 0.1021
_refine_ls_wR_factor_ref 0.1144
_reflns_number_gt 3119
_reflns_number_total 4611
_reflns_threshold_expression >2sigma(I)
_cod_data_source_file om9010966_si_002.cif
_cod_data_source_block trans-anti-8b
_cod_depositor_comments
;
The following automatic conversions were performed:

'_symmetry_cell_setting' value 'Monoclinic' changed to 'monoclinic'
according to /home/saulius/struct/CIF-dictionaries/cif_core.dic
dictionary named 'cif_core.dic' version 2.4.1 from 2010-06-29.

Automatic conversion script
Id: cif_fix_values 1715 2011-07-08 13:25:40Z adriana 

The following automatic conversions were performed:

'_exptl_crystal_density_meas' value 'not measured' was changed to '?'
- the value is perceived as not measured.

Automatic conversion script
Id: cif_fix_values 3008 2015-01-20 13:52:24Z robertas 
;
_cod_original_sg_symbol_H-M C2/c
_cod_database_code 4067720

loop_
_symmetry_equiv_pos_as_xyz
'x, y, z'
'-x, y, -z+1/2'
'x+1/2, y+1/2, z'
'-x+1/2, y+1/2, -z+1/2'
'-x, -y, -z'
'x, -y, z-1/2'
'-x+1/2, -y+1/2, -z'
'x+1/2, -y+1/2, z-1/2'

loop_
_atom_site_label
_atom_site_type_symbol
_atom_site_fract_x
_atom_site_fract_y
_atom_site_fract_z
_atom_site_U_iso_or_equiv
_atom_site_adp_type
_atom_site_occupancy
_atom_site_symmetry_multiplicity
_atom_site_calc_flag
_atom_site_refinement_flags
Pd1 Pd 0.0000 0.5000 0.0000 0.04144(14) Uani 1 2 d S
Br1 Br -0.04909(2) 0.56696(5) 0.09525(3) 0.06116(17) Uani 1 1 d .
S1 S 0.19563(6) 0.51518(13) 0.26871(6) 0.0629(3) Uani 1 1 d .
N1 N 0.04061(13) 0.8044(3) -0.02800(17) 0.0429(8) Uani 1 1 d .
N2 N 0.09103(13) 0.7208(3) 0.07042(16) 0.0424(8) Uani 1 1 d .
C1 C 0.04725(16) 0.6865(4) 0.0150(2) 0.0422(9) Uani 1 1 d .
C2 C 0.07986(16) 0.9141(4) 0.0004(2) 0.0417(9) Uani 1 1 d .
C3 C 0.08803(19) 1.0541(4) -0.0224(2) 0.0525(11) Uani 1 1 d .
H3 H 0.0659 1.0907 -0.0644 0.063 Uiso 1 1 calc R
C4 C 0.13056(19) 1.1359(5) 0.0205(3) 0.0601(12) Uani 1 1 d .
H4 H 0.1377 1.2302 0.0068 0.072 Uiso 1 1 calc R
C5 C 0.16323(19) 1.0823(5) 0.0835(3) 0.0630(13) Uani 1 1 d .
H5 H 0.1914 1.1418 0.1110 0.076 Uiso 1 1 calc R
C6 C 0.15505(17) 0.9435(5) 0.1065(2) 0.0536(11) Uani 1 1 d .
H6 H 0.1771 0.9071 0.1485 0.064 Uiso 1 1 calc R
C7 C 0.11208(16) 0.8609(4) 0.0633(2) 0.0415(9) Uani 1 1 d .
C8 C -0.00035(18) 0.8143(5) -0.0961(2) 0.0571(11) Uani 1 1 d .
H8A H -0.0262 0.7315 -0.1021 0.086 Uiso 1 1 calc R
H8B H 0.0215 0.8161 -0.1333 0.086 Uiso 1 1 calc R
H8C H -0.0232 0.9020 -0.0977 0.086 Uiso 1 1 calc R
C9 C 0.11461(17) 0.6239(5) 0.1293(2) 0.0483(10) Uani 1 1 d .
H9A H 0.0854 0.5499 0.1326 0.058 Uiso 1 1 calc R
H9B H 0.1214 0.6797 0.1728 0.058 Uiso 1 1 calc R
C10 C 0.17170(16) 0.5500(4) 0.1224(2) 0.0429(9) Uani 1 1 d .
C11 C 0.1869(2) 0.5336(5) 0.0577(3) 0.0577(12) Uani 1 1 d .
H11 H 0.1625 0.5721 0.0177 0.069 Uiso 1 1 calc R
C12 C 0.2378(2) 0.4610(5) 0.0509(3) 0.0680(14) Uani 1 1 d .
H12 H 0.2469 0.4502 0.0066 0.082 Uiso 1 1 calc R
C13 C 0.2747(2) 0.4051(6) 0.1093(3) 0.0713(14) Uani 1 1 d .
H13 H 0.3089 0.3559 0.1048 0.086 Uiso 1 1 calc R
C14 C 0.2612(2) 0.4219(5) 0.1741(3) 0.0659(13) Uani 1 1 d .
H14 H 0.2867 0.3847 0.2136 0.079 Uiso 1 1 calc R
C15 C 0.21005(19) 0.4932(4) 0.1828(2) 0.0501(10) Uani 1 1 d .
C16 C 0.1770(2) 0.3279(6) 0.2889(3) 0.0732(14) Uani 1 1 d .
H16 H 0.2072 0.2618 0.2780 0.088 Uiso 1 1 calc R
C17 C 0.1779(3) 0.3215(7) 0.3669(3) 0.0925(19) Uani 1 1 d .
H17A H 0.1499 0.3898 0.3783 0.139 Uiso 1 1 calc R
H17B H 0.2167 0.3455 0.3928 0.139 Uiso 1 1 calc R
H17C H 0.1677 0.2249 0.3793 0.139 Uiso 1 1 calc R
C18 C 0.1179(3) 0.2850(8) 0.2457(3) 0.135(3) Uani 1 1 d .
H18A H 0.1102 0.1847 0.2546 0.202 Uiso 1 1 calc R
H18B H 0.1180 0.2979 0.1965 0.202 Uiso 1 1 calc R
H18C H 0.0878 0.3450 0.2585 0.202 Uiso 1 1 calc R
C1S C 0.0000 0.7941(9) 0.2500 0.098(3) Uani 1 2 d S
H1S1 H 0.0041 0.7319 0.2912 0.118 Uiso 0.50 1 calc PR
H1S2 H -0.0041 0.7319 0.2088 0.118 Uiso 0.50 1 calc PR
Cl1 Cl 0.06252(10) 0.8984(3) 0.25657(15) 0.1500(8) Uani 1 1 d .

loop_
_atom_site_aniso_label
_atom_site_aniso_U_11
_atom_site_aniso_U_22
_atom_site_aniso_U_33
_atom_site_aniso_U_23
_atom_site_aniso_U_13
_atom_site_aniso_U_12
Pd1 0.0405(2) 0.0365(2) 0.0443(3) 0.0019(2) 0.00163(18) -0.00537(18)
Br1 0.0634(3) 0.0591(3) 0.0633(3) -0.0066(2) 0.0185(2) -0.0081(2)
S1 0.0760(8) 0.0605(7) 0.0438(7) -0.0015(6) -0.0074(6) 0.0074(6)
N1 0.0409(18) 0.0395(17) 0.043(2) 0.0034(15) -0.0030(14) -0.0024(14)
N2 0.0405(18) 0.0426(19) 0.040(2) 0.0044(15) -0.0011(14) 0.0010(14)
C1 0.041(2) 0.040(2) 0.045(2) 0.0058(18) 0.0067(18) -0.0013(17)
C2 0.041(2) 0.037(2) 0.048(3) -0.0018(18) 0.0118(18) -0.0024(17)
C3 0.053(3) 0.042(2) 0.062(3) 0.004(2) 0.013(2) -0.001(2)
C4 0.058(3) 0.041(2) 0.084(4) -0.001(2) 0.021(3) -0.010(2)
C5 0.048(3) 0.060(3) 0.080(4) -0.014(3) 0.011(2) -0.020(2)
C6 0.040(2) 0.060(3) 0.056(3) -0.007(2) -0.0008(19) -0.003(2)
C7 0.038(2) 0.043(2) 0.042(2) -0.0017(18) 0.0050(17) -0.0024(17)
C8 0.059(3) 0.054(3) 0.048(3) 0.006(2) -0.012(2) 0.001(2)
C9 0.049(2) 0.052(2) 0.040(2) 0.010(2) 0.0007(18) 0.0033(19)
C10 0.038(2) 0.042(2) 0.045(3) 0.0037(18) 0.0005(17) -0.0057(17)
C11 0.054(3) 0.065(3) 0.051(3) 0.009(2) 0.005(2) 0.002(2)
C12 0.064(3) 0.078(4) 0.065(3) 0.004(3) 0.022(3) 0.002(3)
C13 0.053(3) 0.076(4) 0.084(4) 0.007(3) 0.011(3) 0.012(2)
C14 0.050(3) 0.076(3) 0.064(3) 0.009(3) -0.005(2) 0.011(2)
C15 0.051(2) 0.045(2) 0.048(3) 0.001(2) -0.0039(19) -0.004(2)
C16 0.092(4) 0.066(3) 0.064(4) 0.005(3) 0.022(3) 0.004(3)
C17 0.102(4) 0.108(5) 0.072(4) 0.027(3) 0.027(3) 0.022(4)
C18 0.160(7) 0.142(7) 0.091(5) -0.004(5) 0.002(5) -0.083(5)
C1S 0.137(8) 0.077(5) 0.067(6) 0.000 -0.010(5) 0.000
Cl1 0.1383(18) 0.1289(17) 0.197(2) -0.0164(16) 0.0664(16) -0.0216(14)

loop_
_atom_type_symbol
_atom_type_description
_atom_type_scat_dispersion_real
_atom_type_scat_dispersion_imag
_atom_type_scat_source
C C 0.0033 0.0016 'International Tables Vol C Tables 4.2.6.8 and 6.1.1.4'
H H 0.0000 0.0000 'International Tables Vol C Tables 4.2.6.8 and 6.1.1.4'
N N 0.0061 0.0033 'International Tables Vol C Tables 4.2.6.8 and 6.1.1.4'
S S 0.1246 0.1234 'International Tables Vol C Tables 4.2.6.8 and 6.1.1.4'
Br Br -0.2901 2.4595 'International Tables Vol C Tables 4.2.6.8 and 6.1.1.4'
Pd Pd -0.9988 1.0072 'International Tables Vol C Tables 4.2.6.8 and 6.1.1.4'
Cl Cl 0.1484 0.1585 'International Tables Vol C Tables 4.2.6.8 and 6.1.1.4'

loop_
_geom_angle_atom_site_label_1
_geom_angle_atom_site_label_2
_geom_angle_atom_site_label_3
_geom_angle
_geom_angle_site_symmetry_1
_geom_angle_site_symmetry_3
C1 Pd1 C1 180.0(3) . 5_565
C1 Pd1 Br1 89.98(11) . .
C1 Pd1 Br1 90.02(11) 5_565 .
C1 Pd1 Br1 90.02(11) . 5_565
C1 Pd1 Br1 89.98(11) 5_565 5_565
Br1 Pd1 Br1 180.0 . 5_565
C15 S1 C16 101.0(2) . .
C1 N1 C2 110.6(3) . .
C1 N1 C8 125.1(3) . .
C2 N1 C8 124.2(3) . .
C1 N2 C7 110.9(3) . .
C1 N2 C9 125.2(3) . .
C7 N2 C9 123.9(3) . .
N2 C1 N1 105.9(3) . .
N2 C1 Pd1 127.3(3) . .
N1 C1 Pd1 126.8(3) . .
C7 C2 C3 121.7(4) . .
C7 C2 N1 106.5(3) . .
C3 C2 N1 131.8(4) . .
C4 C3 C2 116.3(4) . .
C3 C4 C5 122.1(4) . .
C6 C5 C4 121.8(4) . .
C5 C6 C7 116.2(4) . .
C2 C7 C6 121.9(4) . .
C2 C7 N2 106.1(3) . .
C6 C7 N2 132.0(4) . .
N2 C9 C10 113.4(3) . .
C11 C10 C15 118.5(4) . .
C11 C10 C9 121.3(4) . .
C15 C10 C9 120.2(4) . .
C10 C11 C12 121.4(4) . .
C13 C12 C11 120.1(5) . .
C14 C13 C12 119.6(5) . .
C13 C14 C15 121.7(4) . .
C14 C15 C10 118.6(4) . .
C14 C15 S1 119.6(3) . .
C10 C15 S1 121.8(3) . .
C18 C16 C17 111.8(5) . .
C18 C16 S1 110.8(4) . .
C17 C16 S1 107.1(4) . .
Cl1 C1S Cl1 112.3(5) . 2

loop_
_geom_bond_atom_site_label_1
_geom_bond_atom_site_label_2
_geom_bond_distance
_geom_bond_site_symmetry_2
Pd1 C1 2.020(4) .
Pd1 C1 2.020(4) 5_565
Pd1 Br1 2.4328(5) .
Pd1 Br1 2.4328(5) 5_565
S1 C15 1.773(5) .
S1 C16 1.834(5) .
N1 C1 1.355(5) .
N1 C2 1.391(4) .
N1 C8 1.460(5) .
N2 C1 1.353(5) .
N2 C7 1.392(5) .
N2 C9 1.460(5) .
C2 C7 1.380(5) .
C2 C3 1.384(5) .
C3 C4 1.373(6) .
C4 C5 1.388(6) .
C5 C6 1.375(6) .
C6 C7 1.386(5) .
C9 C10 1.515(5) .
C10 C11 1.375(6) .
C10 C15 1.414(6) .
C11 C12 1.381(6) .
C12 C13 1.370(7) .
C13 C14 1.361(7) .
C14 C15 1.391(6) .
C16 C18 1.501(8) .
C16 C17 1.507(7) .
C1S Cl1 1.717(5) .
C1S Cl1 1.717(5) 2
